data_7251091
loop_
_publ_author_name
'Nicholson, Elliot J.'
'Hanton, Lyall R.'
'Macreadie, Lauren K.'

_publ_section_title
;
 Metal ion influence on paddlewheel SBUs formed from a mixed donor
 multidentate ligand and the consequences for MOF structures
;
_journal_issue 44
_journal_name_full CrystEngComm
_journal_page_first 7135
_journal_page_last 7145
_journal_paper_doi 10.1039/D5CE00470E
_journal_volume 27
_journal_year 2025
_chemical_formula_sum 'C27 H14.62 Cu1.5 N4 O5.5'
_chemical_formula_weight 578.36
_space_group_crystal_system tetragonal
_space_group_IT_number 133
_space_group_name_Hall '-P 4ac 2b'
_space_group_name_H-M_alt 'P 42/n b c :2'
_atom_sites_solution_hydrogens geom
_audit_creation_method SHELXL-2016/6
_audit_update_record
;
2025-05-01 deposited with the CCDC.	2025-10-20 downloaded from the CCDC.
;
_cell_angle_alpha 90
_cell_angle_beta 90
_cell_angle_gamma 90
_cell_formula_units_Z 16
_cell_length_a 33.9994(7)
_cell_length_b 33.9994(7)
_cell_length_c 21.8483(11)
_cell_measurement_reflns_used 12401
_cell_measurement_temperature 100(2)
_cell_measurement_theta_max 72.7
_cell_measurement_theta_min 3.5
_cell_volume 25255.7(15)
_computing_structure_refinement 'SHELXL-2016/6 (Sheldrick, 2016)'
_diffrn_ambient_temperature 100(2)
_diffrn_measured_fraction_theta_full 1.000
_diffrn_measured_fraction_theta_max 0.985
_diffrn_measurement_device_type 'SuperNova, Dual, Cu at home/near Atlas'
_diffrn_radiation_type CuK\a
_diffrn_radiation_wavelength 1.54184
_diffrn_reflns_av_R_equivalents 0.2515
_diffrn_reflns_av_unetI/netI 0.1517
_diffrn_reflns_Laue_measured_fraction_full 1.000
_diffrn_reflns_Laue_measured_fraction_max 0.985
_diffrn_reflns_limit_h_max 27
_diffrn_reflns_limit_h_min -42
_diffrn_reflns_limit_k_max 42
_diffrn_reflns_limit_k_min -40
_diffrn_reflns_limit_l_max 19
_diffrn_reflns_limit_l_min -26
_diffrn_reflns_number 93308
_diffrn_reflns_point_group_measured_fraction_full 1.000
_diffrn_reflns_point_group_measured_fraction_max 0.985
_diffrn_reflns_theta_full 67.684
_diffrn_reflns_theta_max 72.735
_diffrn_reflns_theta_min 3.541
_diffrn_source 'micro-focus sealed X-ray tube'
_exptl_absorpt_coefficient_mu 0.824
_exptl_crystal_colour Green
_exptl_crystal_density_diffrn 0.608
_exptl_crystal_description Block
_exptl_crystal_F_000 4674
_exptl_crystal_size_max 0.295
_exptl_crystal_size_mid 0.283
_exptl_crystal_size_min 0.129
_refine_diff_density_max 0.606
_refine_diff_density_min -0.549
_refine_diff_density_rms 0.068
_refine_ls_extinction_method none
_refine_ls_goodness_of_fit_ref 0.923
_refine_ls_hydrogen_treatment constr
_refine_ls_matrix_type full
_refine_ls_number_parameters 344
_refine_ls_number_reflns 12401
_refine_ls_number_restraints 0
_refine_ls_restrained_S_all 0.923
_refine_ls_R_factor_all 0.2255
_refine_ls_R_factor_gt 0.0920
_refine_ls_shift/su_max 0.001
_refine_ls_shift/su_mean 0.000
_refine_ls_structure_factor_coef Fsqd
_refine_ls_weighting_details 'w=1/[\s^2^(Fo^2^)+(0.1845P)^2^] where P=(Fo^2^+2Fc^2^)/3'
_refine_ls_weighting_scheme calc
_refine_ls_wR_factor_gt 0.2809
_refine_ls_wR_factor_ref 0.3772
_reflns_Friedel_coverage 0.000
_reflns_number_gt 3624
_reflns_number_total 12401
_reflns_threshold_expression 'I > 2\s(I)'
_cod_data_source_file d5ce00470e2.cif
_cod_data_source_block CuL1(beta)
_cod_depositor_comments 'Adding full bibliography for 7251087--7251092.cif.'
_cod_original_cell_volume 25255.7(16)
_cod_original_sg_symbol_H-M 'P 42/n b c'
_cod_original_formula_sum 'C27 H14.62 Cu1.50 N4 O5.50'
_cod_database_code 7251091
_shelx_shelxl_version_number 2016/6
_shelx_space_group_comment
;
The symmetry employed for this shelxl refinement is uniquely defined
by the following loop, which should always be used as a source of
symmetry information in preference to the above space-group names.
They are only intended as comments.
;

loop_
_space_group_symop_operation_xyz
'x, y, z'
'-x+1/2, -y+1/2, z'
'-y+1/2, x, z+1/2'
'y, -x+1/2, z+1/2'
'-x+1/2, y, -z'
'x, -y+1/2, -z'
'y, x, -z+1/2'
'-y+1/2, -x+1/2, -z+1/2'
'-x, -y, -z'
'x-1/2, y-1/2, -z'
'y-1/2, -x, -z-1/2'
'-y, x-1/2, -z-1/2'
'x-1/2, -y, z'
'-x, y-1/2, z'
'-y, -x, z-1/2'
'y-1/2, x-1/2, z-1/2'

loop_
_atom_site_label
_atom_site_type_symbol
_atom_site_fract_x
_atom_site_fract_y
_atom_site_fract_z
_atom_site_U_iso_or_equiv
_atom_site_adp_type
_atom_site_occupancy
_atom_site_site_symmetry_order
_atom_site_calc_flag
_atom_site_refinement_flags_posn
_atom_site_refinement_flags_adp
_atom_site_refinement_flags_occupancy
_atom_site_disorder_assembly
_atom_site_disorder_group
C1 C 0.5040(2) 0.6512(2) 0.7360(4) 0.108(3) Uani 1 1 d . . . . .
H1 H 0.517123 0.675408 0.743155 0.129 Uiso 1 1 calc R U . . .
C2 C 0.5932(2) 0.5363(2) 0.6452(4) 0.098(3) Uani 1 1 d . . . . .
H2 H 0.620068 0.542553 0.638321 0.118 Uiso 1 1 calc R U . . .
C3 C 0.4635(3) 0.6498(3) 0.7489(5) 0.136(4) Uani 1 1 d . . . . .
H3A H 0.450317 0.671810 0.766257 0.164 Uiso 1 1 calc R U . . .
C4 C 0.5066(2) 0.5864(2) 0.7033(4) 0.087(2) Uani 1 1 d . . . . .
C5 C 0.5307(2) 0.5542(2) 0.6786(4) 0.079(2) Uani 1 1 d . . . . .
C6 C 0.5804(2) 0.4998(2) 0.6320(4) 0.102(3) Uani 1 1 d . . . . .
H6 H 0.598171 0.481190 0.614938 0.123 Uiso 1 1 calc R U . . .
C7 C 0.4421(2) 0.6135(2) 0.7350(5) 0.120(4) Uani 1 1 d . . . . .
H7 H 0.414496 0.611405 0.740291 0.144 Uiso 1 1 calc R U . . .
C8 C 0.4648(2) 0.5822(3) 0.7134(5) 0.104(3) Uani 1 1 d . . . . .
C9 C 0.5153(2) 0.5173(2) 0.6668(4) 0.088(2) Uani 1 1 d . . . . .
C10 C 0.5402(2) 0.4884(2) 0.6434(4) 0.097(3) Uani 1 1 d . . . . .
H10 H 0.531142 0.462504 0.635353 0.116 Uiso 1 1 calc R U . . .
C11 C 0.4510(2) 0.5432(2) 0.7015(4) 0.094(3) Uani 1 1 d . . . . .
C12 C 0.4752(2) 0.5125(2) 0.6810(4) 0.092(3) Uani 1 1 d . . . . .
C13 C 0.4135(2) 0.4915(2) 0.6936(4) 0.094(3) Uani 1 1 d . . . . .
C14 C 0.3788(2) 0.4673(2) 0.6909(4) 0.096(3) Uani 1 1 d . . . . .
C15 C 0.3429(2) 0.4847(3) 0.6912(5) 0.123(4) Uani 1 1 d . . . . .
H15 H 0.340123 0.512284 0.696354 0.148 Uiso 1 1 calc R U . . .
C16 C 0.3825(2) 0.4265(2) 0.6833(5) 0.108(3) Uani 1 1 d . . . . .
H16 H 0.407841 0.414845 0.680417 0.129 Uiso 1 1 calc R U . . .
C17 C 0.3091(2) 0.4594(3) 0.6833(5) 0.129(4) Uani 1 1 d . . . . .
H17 H 0.283801 0.471135 0.680922 0.155 Uiso 1 1 calc R U . . .
C18 C 0.3487(2) 0.4031(2) 0.6801(4) 0.098(3) Uani 1 1 d . . . . .
H18 H 0.351316 0.375301 0.678474 0.118 Uiso 1 1 calc R U . . .
C19 C 0.3118(2) 0.4196(2) 0.6791(5) 0.100(3) Uani 1 1 d . . . . .
C20 C 0.2765(2) 0.3948(2) 0.6689(5) 0.105(3) Uani 1 1 d . . . . .
C21 C 0.2402(2) 0.4048(2) 0.6939(5) 0.102(3) Uani 1 1 d . . . . .
H21 H 0.238371 0.427352 0.719436 0.122 Uiso 1 1 calc R U . . .
C22 C 0.2786(2) 0.3608(2) 0.6315(4) 0.095(3) Uani 1 1 d . . . . .
H22 H 0.303115 0.352793 0.614816 0.114 Uiso 1 1 calc R U . . .
C23 C 0.2067(2) 0.3829(2) 0.6827(5) 0.105(3) Uani 1 1 d . . . . .
C24 C 0.24557(19) 0.3398(2) 0.6195(4) 0.082(2) Uani 1 1 d . . . . .
C25 C 0.2477(2) 0.3043(2) 0.5796(4) 0.083(2) Uani 1 1 d . . . . .
C26 C 0.2099(2) 0.3493(2) 0.6436(4) 0.090(3) Uani 1 1 d . . . . .
H25 H 0.187422 0.333739 0.634554 0.108 Uiso 1 1 calc R U . . .
C27 C 0.1671(2) 0.3946(2) 0.7101(6) 0.104(3) Uani 1 1 d . . . . .
N1 N 0.52601(16) 0.62077(16) 0.7140(4) 0.092(2) Uani 1 1 d . . . . .
N2 N 0.56871(17) 0.56459(18) 0.6683(3) 0.089(2) Uani 1 1 d . . . . .
N3 N 0.41316(16) 0.52865(19) 0.7078(3) 0.101(2) Uani 1 1 d . . . . .
H3 H 0.392423 0.542252 0.719335 0.122 Uiso 1 1 calc R U . . .
N4 N 0.45061(18) 0.47956(18) 0.6748(3) 0.091(2) Uani 1 1 d . . . . .
O1 O 0.16698(16) 0.40951(15) 0.7604(3) 0.099(2) Uani 1 1 d . . . . .
O2 O 0.13699(14) 0.38399(14) 0.6756(3) 0.0947(17) Uani 1 1 d . . . . .
O3 O 0.28118(14) 0.29599(13) 0.5553(3) 0.0905(16) Uani 1 1 d . . . . .
O4 O 0.21607(13) 0.28587(12) 0.5690(2) 0.0834(15) Uani 1 1 d . . . . .
O5 O 0.1479(2) 0.250000 0.500000 0.134(3) Uani 1 2 d S T P . .
O6 O 0.57004(16) 0.64909(17) 0.6043(3) 0.124(2) Uani 1 1 d . . . . .
Cu1 Cu 0.21110(4) 0.250000 0.500000 0.0781(5) Uani 1 2 d S T P . .
Cu2 Cu 0.58156(3) 0.62004(3) 0.69289(6) 0.0903(5) Uani 1 1 d . . . . .

loop_
_atom_site_aniso_label
_atom_site_aniso_U_11
_atom_site_aniso_U_22
_atom_site_aniso_U_33
_atom_site_aniso_U_23
_atom_site_aniso_U_13
_atom_site_aniso_U_12
C1 0.066(5) 0.072(6) 0.185(9) -0.027(6) -0.019(6) -0.011(4)
C2 0.057(5) 0.075(6) 0.162(9) -0.001(6) 0.000(5) -0.003(4)
C3 0.069(6) 0.085(7) 0.255(13) -0.022(8) 0.025(7) 0.012(5)
C4 0.056(5) 0.064(5) 0.140(7) 0.006(5) -0.014(5) -0.005(4)
C5 0.051(4) 0.054(4) 0.130(7) -0.008(4) -0.005(4) -0.004(3)
C6 0.070(6) 0.066(5) 0.172(9) -0.023(6) 0.012(6) -0.001(4)
C7 0.066(5) 0.052(5) 0.241(11) -0.025(6) 0.001(6) -0.004(4)
C8 0.052(5) 0.089(6) 0.171(9) -0.005(6) 0.004(5) -0.030(4)
C9 0.055(5) 0.061(5) 0.150(8) -0.006(5) 0.006(5) -0.005(4)
C10 0.073(6) 0.079(6) 0.139(8) -0.013(5) -0.013(5) 0.003(5)
C11 0.047(4) 0.070(5) 0.166(8) -0.021(5) 0.003(5) -0.011(4)
C12 0.058(5) 0.062(5) 0.156(8) -0.013(5) 0.006(5) -0.014(4)
C13 0.060(5) 0.059(5) 0.163(8) -0.025(5) 0.003(5) -0.008(4)
C14 0.049(4) 0.073(5) 0.165(8) -0.020(6) -0.005(5) -0.019(4)
C15 0.060(5) 0.077(6) 0.232(11) -0.023(7) -0.005(6) -0.007(4)
C16 0.062(5) 0.073(6) 0.188(10) -0.014(6) 0.008(6) -0.012(4)
C17 0.061(5) 0.075(6) 0.252(12) -0.012(7) -0.006(7) -0.007(5)
C18 0.048(4) 0.054(4) 0.194(9) -0.003(5) -0.007(5) -0.009(4)
C19 0.060(5) 0.052(5) 0.188(9) -0.017(5) -0.003(5) -0.006(4)
C20 0.060(5) 0.069(5) 0.186(9) -0.014(6) 0.001(6) -0.013(4)
C21 0.055(5) 0.053(4) 0.197(9) -0.027(5) 0.000(6) 0.002(4)
C22 0.063(5) 0.044(4) 0.178(9) -0.005(5) 0.001(5) -0.006(4)
C23 0.055(5) 0.054(5) 0.207(10) -0.014(6) 0.000(6) 0.010(4)
C24 0.043(4) 0.057(4) 0.145(7) -0.001(5) -0.005(5) 0.000(3)
C25 0.055(5) 0.052(4) 0.141(7) 0.001(5) -0.005(5) 0.006(4)
C26 0.053(4) 0.057(5) 0.161(8) -0.011(5) -0.009(5) 0.005(4)
C27 0.056(5) 0.052(5) 0.203(12) 0.016(6) 0.021(7) 0.017(4)
N1 0.044(3) 0.047(3) 0.183(7) -0.005(4) -0.009(4) -0.004(3)
N2 0.049(4) 0.065(4) 0.154(6) 0.002(4) 0.004(4) -0.006(3)
N3 0.042(3) 0.075(5) 0.188(7) -0.025(5) 0.010(4) 0.000(3)
N4 0.060(4) 0.077(4) 0.137(6) -0.015(4) -0.005(4) -0.014(3)
O1 0.060(3) 0.063(4) 0.173(6) -0.037(4) 0.013(4) 0.000(3)
O2 0.048(3) 0.068(3) 0.168(5) -0.005(3) 0.001(3) 0.006(3)
O3 0.053(3) 0.058(3) 0.160(5) -0.007(3) 0.010(3) -0.001(2)
O4 0.050(3) 0.050(3) 0.151(5) -0.012(3) -0.003(3) -0.004(2)
O5 0.047(4) 0.119(7) 0.236(10) -0.049(7) 0.000 0.000
O6 0.089(4) 0.101(5) 0.182(6) 0.017(4) -0.026(4) 0.003(3)
Cu1 0.0436(8) 0.0493(8) 0.1414(14) 0.0005(9) 0.000 0.000
Cu2 0.0486(6) 0.0564(7) 0.1659(12) 0.0021(7) -0.0048(7) -0.0058(5)

loop_
_atom_type_symbol
_atom_type_description
_atom_type_scat_dispersion_real
_atom_type_scat_dispersion_imag
_atom_type_scat_source
C C 0.0181 0.0091 'International Tables Vol C Tables 4.2.6.8 and 6.1.1.4'
H H 0.0000 0.0000 'International Tables Vol C Tables 4.2.6.8 and 6.1.1.4'
N N 0.0311 0.0180 'International Tables Vol C Tables 4.2.6.8 and 6.1.1.4'
O O 0.0492 0.0322 'International Tables Vol C Tables 4.2.6.8 and 6.1.1.4'
Cu Cu -1.9646 0.5888 'International Tables Vol C Tables 4.2.6.8 and 6.1.1.4'

loop_
_geom_angle_atom_site_label_1
_geom_angle_atom_site_label_2
_geom_angle_atom_site_label_3
_geom_angle
_geom_angle_site_symmetry_1
_geom_angle_site_symmetry_3
_geom_angle_publ_flag
N1 C1 C3 125.7(7) . . ?
N1 C1 H1 117.2 . . ?
C3 C1 H1 117.2 . . ?
C6 C2 N2 122.1(7) . . ?
C6 C2 H2 119.0 . . ?
N2 C2 H2 119.0 . . ?
C1 C3 C7 118.1(8) . . ?
C1 C3 H3A 120.9 . . ?
C7 C3 H3A 120.9 . . ?
N1 C4 C8 122.4(7) . . ?
N1 C4 C5 115.6(6) . . ?
C8 C4 C5 122.0(7) . . ?
N2 C5 C9 124.5(7) . . ?
N2 C5 C4 113.4(6) . . ?
C9 C5 C4 122.1(7) . . ?
C2 C6 C10 121.1(8) . . ?
C2 C6 H6 119.5 . . ?
C10 C6 H6 119.5 . . ?
C8 C7 C3 116.2(7) . . ?
C8 C7 H7 121.9 . . ?
C3 C7 H7 121.9 . . ?
C7 C8 C11 126.1(7) . . ?
C7 C8 C4 121.1(7) . . ?
C11 C8 C4 112.7(8) . . ?
C5 C9 C10 118.4(7) . . ?
C5 C9 C12 115.6(7) . . ?
C10 C9 C12 126.0(7) . . ?
C9 C10 C6 116.9(7) . . ?
C9 C10 H10 121.6 . . ?
C6 C10 H10 121.6 . . ?
N3 C11 C12 108.2(6) . . ?
N3 C11 C8 128.0(7) . . ?
C12 C11 C8 123.8(7) . . ?
C11 C12 N4 106.0(6) . . ?
C11 C12 C9 123.5(7) . . ?
N4 C12 C9 130.4(7) . . ?
N3 C13 N4 111.2(6) . . ?
N3 C13 C14 123.9(7) . . ?
N4 C13 C14 124.5(7) . . ?
C15 C14 C16 120.8(7) . . ?
C15 C14 C13 119.2(8) . . ?
C16 C14 C13 119.8(7) . . ?
C14 C15 C17 117.1(8) . . ?
C14 C15 H15 121.5 . . ?
C17 C15 H15 121.5 . . ?
C18 C16 C14 119.6(7) . . ?
C18 C16 H16 120.2 . . ?
C14 C16 H16 120.2 . . ?
C19 C17 C15 123.1(8) . . ?
C19 C17 H17 118.4 . . ?
C15 C17 H17 118.4 . . ?
C19 C18 C16 121.2(7) . . ?
C19 C18 H18 119.4 . . ?
C16 C18 H18 119.4 . . ?
C17 C19 C18 117.8(7) . . ?
C17 C19 C20 121.4(7) . . ?
C18 C19 C20 120.6(7) . . ?
C21 C20 C22 118.1(7) . . ?
C21 C20 C19 121.3(8) . . ?
C22 C20 C19 120.5(7) . . ?
C23 C21 C20 121.9(8) . . ?
C23 C21 H21 119.0 . . ?
C20 C21 H21 119.0 . . ?
C24 C22 C20 119.9(7) . . ?
C24 C22 H22 120.0 . . ?
C20 C22 H22 120.0 . . ?
C21 C23 C26 118.2(7) . . ?
C21 C23 C27 121.0(8) . . ?
C26 C23 C27 120.7(8) . . ?
C22 C24 C26 122.6(8) . . ?
C22 C24 C25 120.0(7) . . ?
C26 C24 C25 117.4(7) . . ?
O4 C25 O3 124.6(7) . . ?
O4 C25 C24 117.8(7) . . ?
O3 C25 C24 117.4(6) . . ?
C24 C26 C23 119.2(7) . . ?
C24 C26 H25 120.4 . . ?
C23 C26 H25 120.4 . . ?
O1 C27 O2 128.9(8) . . ?
O1 C27 C23 118.1(9) . . ?
O2 C27 C23 112.8(10) . . ?
C4 N1 C1 116.4(6) . . ?
C4 N1 Cu2 114.8(5) . . ?
C1 N1 Cu2 128.8(5) . . ?
C5 N2 C2 117.1(6) . . ?
C5 N2 Cu2 114.0(5) . . ?
C2 N2 Cu2 128.8(5) . . ?
C13 N3 C11 108.3(6) . . ?
C13 N3 H3 125.8 . . ?
C11 N3 H3 125.8 . . ?
C13 N4 C12 106.3(6) . . ?
C27 O1 Cu2 123.6(6) . 11_567 ?
C27 O2 Cu2 131.7(6) . 13_565 ?
C25 O3 Cu1 122.5(5) . 2 ?
C25 O4 Cu1 121.7(5) . . ?
O4 Cu1 O4 170.0(3) . 6_556 ?
O4 Cu1 O3 88.1(2) . 5_556 ?
O4 Cu1 O3 90.6(2) 6_556 5_556 ?
O4 Cu1 O3 90.6(2) . 2 ?
O4 Cu1 O3 88.1(2) 6_556 2 ?
O3 Cu1 O3 164.9(3) 5_556 2 ?
O4 Cu1 O5 94.99(14) . . ?
O4 Cu1 O5 94.99(14) 6_556 . ?
O3 Cu1 O5 97.57(14) 5_556 . ?
O3 Cu1 O5 97.57(14) 2 . ?
O4 Cu1 Cu1 85.01(14) . 2 ?
O4 Cu1 Cu1 85.01(14) 6_556 2 ?
O3 Cu1 Cu1 82.43(14) 5_556 2 ?
O3 Cu1 Cu1 82.43(14) 2 2 ?
O5 Cu1 Cu1 180.0 . 2 ?
O1 Cu2 O2 90.5(2) 12_667 13_665 ?
O1 Cu2 N1 91.0(3) 12_667 . ?
O2 Cu2 N1 175.9(3) 13_665 . ?
O1 Cu2 N2 163.3(3) 12_667 . ?
O2 Cu2 N2 95.4(2) 13_665 . ?
N1 Cu2 N2 82.2(2) . . ?
O1 Cu2 O6 97.0(3) 12_667 . ?
O2 Cu2 O6 91.9(2) 13_665 . ?
N1 Cu2 O6 91.7(3) . . ?
N2 Cu2 O6 98.4(3) . . ?

loop_
_geom_bond_atom_site_label_1
_geom_bond_atom_site_label_2
_geom_bond_distance
_geom_bond_site_symmetry_2
_geom_bond_publ_flag
C1 N1 1.365(9) . ?
C1 C3 1.407(11) . ?
C1 H1 0.9500 . ?
C2 C6 1.346(10) . ?
C2 N2 1.369(9) . ?
C2 H2 0.9500 . ?
C3 C7 1.463(11) . ?
C3 H3A 0.9500 . ?
C4 N1 1.362(8) . ?
C4 C8 1.447(10) . ?
C4 C5 1.471(10) . ?
C5 N2 1.359(8) . ?
C5 C9 1.384(9) . ?
C6 C10 1.443(10) . ?
C6 H6 0.9500 . ?
C7 C8 1.396(11) . ?
C7 H7 0.9500 . ?
C8 C11 1.430(10) . ?
C9 C10 1.394(10) . ?
C9 C12 1.407(10) . ?
C10 H10 0.9500 . ?
C11 N3 1.385(8) . ?
C11 C12 1.401(10) . ?
C12 N4 1.403(8) . ?
C13 N3 1.302(8) . ?
C13 N4 1.387(9) . ?
C13 C14 1.438(9) . ?
C14 C15 1.357(10) . ?
C14 C16 1.401(10) . ?
C15 C17 1.447(10) . ?
C15 H15 0.9500 . ?
C16 C18 1.401(9) . ?
C16 H16 0.9500 . ?
C17 C19 1.359(10) . ?
C17 H17 0.9500 . ?
C18 C19 1.375(10) . ?
C18 H18 0.9500 . ?
C19 C20 1.484(10) . ?
C20 C21 1.391(10) . ?
C20 C22 1.417(10) . ?
C21 C23 1.382(10) . ?
C21 H21 0.9500 . ?
C22 C24 1.356(9) . ?
C22 H22 0.9500 . ?
C23 C26 1.432(10) . ?
C23 C27 1.525(11) . ?
C24 C26 1.360(9) . ?
C24 C25 1.492(10) . ?
C25 O4 1.265(8) . ?
C25 O3 1.287(8) . ?
C26 H25 0.9500 . ?
C27 O1 1.209(11) . ?
C27 O2 1.323(11) . ?
N1 Cu2 1.944(6) . ?
N2 Cu2 2.009(6) . ?
N3 H3 0.8800 . ?
O1 Cu2 1.918(6) 11_567 ?
O2 Cu2 1.927(5) 13_565 ?
O3 Cu1 1.994(5) 2 ?
O4 Cu1 1.946(5) . ?
O5 Cu1 2.150(7) . ?
O6 Cu2 2.208(6) . ?
Cu1 Cu1 2.645(3) 2 ?
